data_1544307
loop_
_publ_author_name
'Bajpai, Alankriti'
'Scott, Hayley S.'
'Pham, Tony'
'Chen, Kai-Jie'
'Space, Brian'
'Lusi, Matteo'
'Perry, Miranda L.'
'Zaworotko, Michael J.'

_publ_section_title
;
 Towards an understanding of the propensity for crystalline hydrate
 formation by molecular compounds
;
_journal_issue 6
_journal_name_full IUCrJ
_journal_page_first
;
;
_journal_paper_doi 10.1107/S2052252516015633
_journal_volume 3
_journal_year 2016
_chemical_formula_sum 'C12 H12 N9 O2.75'
_chemical_formula_weight 652.61
_chemical_name_systematic
; 
 ? 
;
_space_group_IT_number 15
_symmetry_cell_setting monoclinic
_symmetry_space_group_name_Hall '-C 2yc'
_symmetry_space_group_name_H-M 'C 1 2/c 1'
_atom_sites_solution_hydrogens geom
_atom_sites_solution_primary direct
_atom_sites_solution_secondary difmap
_audit_creation_method SHELXL-97
_cell_angle_alpha 90.00
_cell_angle_beta 130.424(2)
_cell_angle_gamma 90.00
_cell_formula_units_Z 16
_cell_length_a 38.9915(11)
_cell_length_b 6.9971(2)
_cell_length_c 29.1584(9)
_cell_measurement_reflns_used 9897
_cell_measurement_temperature 100(2)
_cell_measurement_theta_max 64.98
_cell_measurement_theta_min 3.06
_cell_volume 6056.0(4)
_computing_cell_refinement 'Bruker SAINT'
_computing_data_collection 'Bruker APEX2'
_computing_data_reduction 'Bruker SAINT'
_computing_molecular_graphics 'Bruker SHELXTL'
_computing_structure_refinement 'SHELXL-2014 (Sheldrick 2014)'
_computing_structure_solution 'SHELXS-97 (Sheldrick 2008)'
_diffrn_ambient_temperature 100(2)
_diffrn_measured_fraction_theta_full 0.995
_diffrn_measured_fraction_theta_max 0.995
_diffrn_measurement_device_type 'Bruker APEX-II CCD'
_diffrn_measurement_method '\f and \w scans'
_diffrn_radiation_monochromator graphite
_diffrn_radiation_source 'fine-focus sealed tube'
_diffrn_radiation_type CuK\a
_diffrn_radiation_wavelength 1.54178
_diffrn_reflns_av_R_equivalents 0.0859
_diffrn_reflns_av_sigmaI/netI 0.0453
_diffrn_reflns_limit_h_max 45
_diffrn_reflns_limit_h_min -45
_diffrn_reflns_limit_k_max 8
_diffrn_reflns_limit_k_min -8
_diffrn_reflns_limit_l_max 34
_diffrn_reflns_limit_l_min -34
_diffrn_reflns_number 37075
_diffrn_reflns_theta_full 65.32
_diffrn_reflns_theta_max 65.32
_diffrn_reflns_theta_min 4.54
_exptl_absorpt_coefficient_mu 0.919
_exptl_absorpt_correction_T_max 0.7526
_exptl_absorpt_correction_T_min 0.6084
_exptl_absorpt_correction_type multi-scan
_exptl_absorpt_process_details SADABS
_exptl_crystal_colour Colourless
_exptl_crystal_density_diffrn 1.432
_exptl_crystal_density_method 'not measured'
_exptl_crystal_description Plate
_exptl_crystal_F_000 2704
_exptl_crystal_size_max 0.20
_exptl_crystal_size_mid 0.20
_exptl_crystal_size_min 0.05
_refine_diff_density_max 0.991
_refine_diff_density_min -0.555
_refine_diff_density_rms 0.063
_refine_ls_extinction_coef 0.00026(4)
_refine_ls_extinction_expression Fc^*^=kFc[1+0.001xFc^2^\l^3^/sin(2\q)]^-1/4^
_refine_ls_extinction_method SHELXL
_refine_ls_goodness_of_fit_ref 1.036
_refine_ls_hydrogen_treatment mixed
_refine_ls_matrix_type full
_refine_ls_number_parameters 454
_refine_ls_number_reflns 5171
_refine_ls_number_restraints 0
_refine_ls_restrained_S_all 1.036
_refine_ls_R_factor_all 0.0744
_refine_ls_R_factor_gt 0.0536
_refine_ls_shift/su_max 0.000
_refine_ls_shift/su_mean 0.000
_refine_ls_structure_factor_coef Fsqd
_refine_ls_weighting_details 'calc w=1/[\s^2^(Fo^2^)+(0.0600P)^2^+16.4031P] where P=(Fo^2^+2Fc^2^)/3'
_refine_ls_weighting_scheme calc
_refine_ls_wR_factor_gt 0.1288
_refine_ls_wR_factor_ref 0.1407
_reflns_number_gt 4014
_reflns_number_total 5171
_reflns_threshold_expression >2sigma(I)
_cod_data_source_file lc5070.cif
_cod_data_source_block 11.3H2O
_cod_depositor_comments
;
The following automatic conversions were performed:

'_symmetry_cell_setting' value 'Monoclinic' changed to 'monoclinic'
according to
/usr/data/users/saulius/crontab/automatic-downloads/rss-feeds/IUCr/lib/dictionaries/cif_core.dic
dictionary named 'cif_core.dic' version 2.4.2 from 2011-04-26.

Automatic conversion script
Id: cif_fix_values 4268 2015-11-12 08:31:59Z antanas 

2019-01-25
Z value and formula fixed to values more according to usual
chemical conventions.                 miguel
;
_cod_original_formula_weight 652.61
_cod_original_formula_units_Z 8
_cod_original_cell_volume 6056.0(3)
_cod_original_sg_symbol_H-M C2/c
_cod_original_formula_sum 'C24 H24 N18 O5.50'
_cod_database_code 1544307

loop_
_symmetry_equiv_pos_as_xyz
'x, y, z'
'-x, y, -z+1/2'
'x+1/2, y+1/2, z'
'-x+1/2, y+1/2, -z+1/2'
'-x, -y, -z'
'x, -y, z-1/2'
'-x+1/2, -y+1/2, -z'
'x+1/2, -y+1/2, z-1/2'

loop_
_atom_site_label
_atom_site_type_symbol
_atom_site_fract_x
_atom_site_fract_y
_atom_site_fract_z
_atom_site_U_iso_or_equiv
_atom_site_adp_type
_atom_site_occupancy
_atom_site_symmetry_multiplicity
_atom_site_calc_flag
_atom_site_refinement_flags
N1 N -0.07849(7) 0.4340(3) 0.33969(10) 0.0245(5) Uani 1 1 d .
C2 C -0.04796(8) 0.3772(4) 0.39527(12) 0.0205(6) Uani 1 1 d .
H2 H -0.0542 0.3307 0.4198 0.025 Uiso 1 1 calc R
N3 N -0.00542(7) 0.3935(3) 0.41375(9) 0.0189(5) Uani 1 1 d .
C4 C -0.01021(9) 0.4651(4) 0.36537(12) 0.0233(6) Uani 1 1 d .
H4 H 0.0129 0.4916 0.3639 0.028 Uiso 1 1 calc R
C5 C -0.05502(9) 0.4886(4) 0.32099(13) 0.0266(6) Uani 1 1 d .
H5 H -0.0687 0.5363 0.2820 0.032 Uiso 1 1 calc R
C6 C 0.03445(8) 0.3427(3) 0.47029(12) 0.0176(6) Uani 1 1 d .
N7 N 0.02964(7) 0.2730(3) 0.50823(9) 0.0188(5) Uani 1 1 d .
C8 C 0.06896(8) 0.2303(4) 0.56191(11) 0.0174(6) Uani 1 1 d .
N9 N 0.10986(7) 0.2562(3) 0.58008(10) 0.0183(5) Uani 1 1 d .
N10 N 0.07241(7) 0.3696(3) 0.48024(10) 0.0195(5) Uani 1 1 d .
N11 N 0.06633(7) 0.1501(3) 0.60308(9) 0.0174(5) Uani 1 1 d .
C12 C 0.02751(9) 0.1121(4) 0.59331(12) 0.0202(6) Uani 1 1 d .
H12 H -0.0020 0.1379 0.5567 0.024 Uiso 1 1 calc R
N13 N 0.03649(8) 0.0356(3) 0.64103(11) 0.0245(5) Uani 1 1 d .
C14 C 0.08314(9) 0.0246(4) 0.68331(13) 0.0226(6) Uani 1 1 d .
H14 H 0.0995 -0.0254 0.7228 0.027 Uiso 1 1 calc R
N15 N 0.22586(7) -0.0086(3) 0.50328(10) 0.0193(5) Uani 1 1 d .
C15 C 0.10216(9) 0.0932(4) 0.66154(12) 0.0212(6) Uani 1 1 d .
H15 H 0.1334 0.1012 0.6817 0.025 Uiso 1 1 calc R
N16 N 0.15017(7) 0.3534(3) 0.55144(10) 0.0193(5) Uani 1 1 d .
C17 C 0.19232(8) 0.3277(4) 0.60720(12) 0.0244(6) Uani 1 1 d .
H17 H 0.1990 0.2874 0.6434 0.029 Uiso 1 1 calc R
C18 C 0.22180(9) 0.3716(4) 0.59948(13) 0.0264(6) Uani 1 1 d .
H18 H 0.2536 0.3673 0.6306 0.032 Uiso 1 1 calc R
N19 N 0.19987(8) 0.4242(3) 0.54012(11) 0.0248(5) Uani 1 1 d .
C20 C 0.15706(9) 0.4134(4) 0.51274(13) 0.0217(6) Uani 1 1 d .
H20 H 0.1336 0.4431 0.4714 0.026 Uiso 1 1 calc R
N21 N 0.15611(7) 0.2278(3) 0.33777(10) 0.0221(5) Uani 1 1 d .
C22 C 0.18400(9) 0.1613(4) 0.39265(12) 0.0202(6) Uani 1 1 d .
H22 H 0.2156 0.1506 0.4157 0.024 Uiso 1 1 calc R
N23 N 0.16192(7) 0.1089(3) 0.41280(10) 0.0190(5) Uani 1 1 d .
C24 C 0.11621(9) 0.1458(4) 0.36610(12) 0.0222(6) Uani 1 1 d .
H24 H 0.0921 0.1243 0.3660 0.027 Uiso 1 1 calc R
C25 C 0.11373(9) 0.2182(4) 0.32145(13) 0.0232(6) Uani 1 1 d .
H25 H 0.0866 0.2578 0.2835 0.028 Uiso 1 1 calc R
C26 C 0.18171(8) 0.0240(4) 0.46806(11) 0.0175(6) Uani 1 1 d .
N27 N 0.15477(7) -0.0171(3) 0.47964(10) 0.0191(5) Uani 1 1 d .
C28 C 0.17698(8) -0.0942(4) 0.53404(12) 0.0195(6) Uani 1 1 d .
N29 N 0.22097(7) -0.1323(3) 0.57492(10) 0.0198(5) Uani 1 1 d .
C30 C 0.24271(8) -0.0886(4) 0.55558(12) 0.0192(6) Uani 1 1 d .
N31 N 0.15101(7) -0.1412(3) 0.54969(10) 0.0202(5) Uani 1 1 d .
C31 C 0.10864(8) 0.3252(4) 0.53643(12) 0.0183(6) Uani 1 1 d .
C32 C 0.10458(9) -0.1453(4) 0.51180(13) 0.0218(6) Uani 1 1 d .
H32 H 0.0852 -0.1127 0.4703 0.026 Uiso 1 1 calc R
N33 N 0.09065(7) -0.1995(3) 0.54001(10) 0.0240(5) Uani 1 1 d .
C34 C 0.12985(9) -0.2319(4) 0.59927(13) 0.0247(6) Uani 1 1 d .
H34 H 0.1303 -0.2727 0.6307 0.030 Uiso 1 1 calc R
C35 C 0.16698(9) -0.1979(4) 0.60623(12) 0.0232(6) Uani 1 1 d .
H35 H 0.1975 -0.2101 0.6420 0.028 Uiso 1 1 calc R
N36 N 0.28844(7) -0.1313(3) 0.59346(10) 0.0188(5) Uani 1 1 d .
C37 C 0.31609(8) -0.1035(4) 0.58017(12) 0.0198(6) Uani 1 1 d .
H37 H 0.3067 -0.0488 0.5438 0.024 Uiso 1 1 calc R
N38 N 0.35708(7) -0.1622(3) 0.62428(10) 0.0234(5) Uani 1 1 d .
C39 C 0.35622(9) -0.2301(4) 0.66828(13) 0.0236(6) Uani 1 1 d .
H39 H 0.3815 -0.2818 0.7059 0.028 Uiso 1 1 calc R
C40 C 0.31470(9) -0.2128(4) 0.65049(12) 0.0230(6) Uani 1 1 d .
H40 H 0.3054 -0.2487 0.6723 0.028 Uiso 1 1 calc R
O1 O 0.02248(10) 0.0155(6) 0.33519(17) 0.0950(12) Uani 1 1 d .
O3 O 0.05726(10) 0.6297(6) 0.34405(16) 0.0969(13) Uani 1 1 d .
O2 O 0.0000 0.3288(12) 0.2500 0.130(3) Uani 1 2 d S
O5 O 0.17084(6) 0.3439(3) 0.25598(10) 0.0247(5) Uani 1 1 d .
O6 O 0.22586(8) 0.6200(4) 0.25912(12) 0.0424(6) Uani 1 1 d .
O4 O 0.21024(7) 0.0102(3) 0.24993(10) 0.0340(5) Uani 1 1 d .
H3 H 0.1702(11) 0.322(5) 0.2843(16) 0.039(10) Uiso 1 1 d .
H6 H 0.2330(13) 0.048(6) 0.2470(16) 0.054(11) Uiso 1 1 d .
H7 H 0.2062(15) 0.543(6) 0.2585(18) 0.068(13) Uiso 1 1 d .
H8 H 0.2172(14) 0.741(7) 0.2563(19) 0.067(14) Uiso 1 1 d .
H11 H 0.1973(15) 0.121(7) 0.2491(19) 0.073(14) Uiso 1 1 d .
H16 H 0.1408(15) 0.375(6) 0.220(2) 0.070(13) Uiso 1 1 d .

loop_
_atom_site_aniso_label
_atom_site_aniso_U_11
_atom_site_aniso_U_22
_atom_site_aniso_U_33
_atom_site_aniso_U_23
_atom_site_aniso_U_13
_atom_site_aniso_U_12
N1 0.0216(12) 0.0202(12) 0.0249(13) -0.0022(10) 0.0120(11) 0.0024(9)
C2 0.0179(13) 0.0187(13) 0.0219(15) -0.0022(11) 0.0116(12) 0.0013(10)
N3 0.0163(11) 0.0180(11) 0.0182(12) -0.0021(9) 0.0093(10) -0.0005(9)
C4 0.0259(14) 0.0210(14) 0.0224(15) 0.0010(11) 0.0154(13) -0.0005(11)
C5 0.0295(15) 0.0190(13) 0.0218(15) -0.0016(11) 0.0123(13) 0.0016(12)
C6 0.0180(13) 0.0126(12) 0.0209(14) -0.0024(10) 0.0121(12) 0.0002(10)
N7 0.0164(11) 0.0198(11) 0.0194(12) -0.0016(9) 0.0113(10) -0.0010(9)
C8 0.0177(13) 0.0141(12) 0.0224(14) -0.0032(10) 0.0139(12) -0.0017(10)
N9 0.0177(11) 0.0178(11) 0.0217(12) -0.0003(9) 0.0138(10) -0.0004(9)
N10 0.0188(11) 0.0190(11) 0.0204(12) -0.0012(9) 0.0126(10) -0.0013(9)
N11 0.0163(10) 0.0171(11) 0.0197(12) 0.0004(9) 0.0121(10) 0.0010(9)
C12 0.0215(13) 0.0163(13) 0.0282(15) -0.0020(11) 0.0186(13) -0.0007(10)
N13 0.0309(13) 0.0201(12) 0.0337(14) 0.0007(10) 0.0258(12) 0.0013(10)
C14 0.0281(14) 0.0187(13) 0.0246(15) -0.0005(11) 0.0187(13) 0.0018(11)
N15 0.0186(11) 0.0188(11) 0.0233(12) -0.0026(9) 0.0148(10) -0.0028(9)
C15 0.0216(13) 0.0195(13) 0.0210(14) -0.0006(11) 0.0131(12) 0.0012(11)
N16 0.0165(11) 0.0217(12) 0.0223(12) -0.0019(9) 0.0138(10) -0.0026(9)
C17 0.0161(13) 0.0339(16) 0.0207(15) -0.0004(12) 0.0107(12) 0.0000(11)
C18 0.0190(13) 0.0329(16) 0.0272(16) -0.0028(12) 0.0149(13) -0.0019(12)
N19 0.0241(12) 0.0263(12) 0.0315(14) -0.0047(10) 0.0214(11) -0.0042(10)
C20 0.0238(14) 0.0221(14) 0.0254(15) -0.0032(11) 0.0187(13) -0.0040(11)
N21 0.0261(12) 0.0195(11) 0.0249(13) -0.0021(10) 0.0183(11) -0.0030(9)
C22 0.0218(13) 0.0187(13) 0.0263(15) -0.0044(11) 0.0184(13) -0.0042(11)
N23 0.0166(10) 0.0212(11) 0.0203(12) -0.0018(9) 0.0125(10) -0.0024(9)
C24 0.0185(13) 0.0217(14) 0.0271(15) -0.0020(11) 0.0151(12) 0.0002(11)
C25 0.0241(14) 0.0223(14) 0.0237(15) 0.0001(11) 0.0157(13) 0.0006(11)
C26 0.0184(13) 0.0152(13) 0.0220(14) -0.0070(10) 0.0145(12) -0.0047(10)
N27 0.0216(11) 0.0179(11) 0.0230(12) -0.0021(9) 0.0168(10) -0.0026(9)
C28 0.0215(13) 0.0154(13) 0.0275(15) -0.0058(11) 0.0186(13) -0.0047(10)
N29 0.0203(11) 0.0191(11) 0.0240(12) -0.0019(9) 0.0162(10) -0.0024(9)
C30 0.0193(13) 0.0146(12) 0.0265(15) -0.0071(11) 0.0162(12) -0.0051(10)
N31 0.0199(11) 0.0225(12) 0.0261(13) -0.0013(9) 0.0185(10) -0.0023(9)
C31 0.0180(13) 0.0149(12) 0.0233(15) -0.0038(10) 0.0140(12) -0.0024(10)
C32 0.0193(13) 0.0221(14) 0.0266(15) -0.0053(11) 0.0160(13) -0.0033(11)
N33 0.0243(12) 0.0254(12) 0.0301(14) -0.0043(10) 0.0211(12) -0.0043(10)
C34 0.0269(14) 0.0288(15) 0.0262(16) -0.0018(12) 0.0207(13) -0.0025(12)
C35 0.0235(14) 0.0268(15) 0.0242(15) -0.0006(12) 0.0176(13) -0.0013(11)
N36 0.0179(11) 0.0181(11) 0.0215(12) -0.0021(9) 0.0133(10) -0.0027(9)
C37 0.0193(13) 0.0178(13) 0.0244(15) -0.0045(11) 0.0151(12) -0.0037(10)
N38 0.0207(12) 0.0205(12) 0.0271(13) -0.0030(10) 0.0146(11) -0.0013(9)
C39 0.0247(14) 0.0182(13) 0.0248(15) -0.0030(11) 0.0147(13) -0.0018(11)
C40 0.0276(14) 0.0197(14) 0.0222(15) -0.0009(11) 0.0164(13) -0.0030(11)
O1 0.065(2) 0.145(3) 0.115(3) -0.030(3) 0.076(2) -0.029(2)
O3 0.0446(16) 0.149(4) 0.106(3) 0.039(2) 0.0525(19) 0.000(2)
O2 0.042(2) 0.308(10) 0.046(3) 0.000 0.031(2) 0.000
O5 0.0196(10) 0.0316(11) 0.0266(12) -0.0009(9) 0.0166(10) -0.0017(8)
O6 0.0365(13) 0.0341(13) 0.0728(18) 0.0039(12) 0.0426(13) 0.0012(11)
O4 0.0276(11) 0.0317(12) 0.0465(14) -0.0007(10) 0.0258(11) -0.0001(9)

loop_
_atom_type_symbol
_atom_type_description
_atom_type_scat_dispersion_real
_atom_type_scat_dispersion_imag
_atom_type_scat_source
C C 0.0181 0.0091 'International Tables Vol C Tables 4.2.6.8 and 6.1.1.4'
H H 0.0000 0.0000 'International Tables Vol C Tables 4.2.6.8 and 6.1.1.4'
N N 0.0311 0.0180 'International Tables Vol C Tables 4.2.6.8 and 6.1.1.4'
O O 0.0492 0.0322 'International Tables Vol C Tables 4.2.6.8 and 6.1.1.4'

loop_
_geom_angle_atom_site_label_1
_geom_angle_atom_site_label_2
_geom_angle_atom_site_label_3
_geom_angle
C2 N1 C5 105.6(2)
N1 C2 N3 111.0(2)
C2 N3 C4 107.3(2)
C2 N3 C6 125.4(2)
C4 N3 C6 127.3(2)
C5 C4 N3 104.8(2)
C4 C5 N1 111.3(3)
N10 C6 N7 127.6(2)
N10 C6 N3 117.0(2)
N7 C6 N3 115.3(2)
C6 N7 C8 112.6(2)
N9 C8 N7 127.4(2)
N9 C8 N11 117.0(2)
N7 C8 N11 115.6(2)
C8 N9 C31 112.3(2)
C6 N10 C31 112.3(2)
C12 N11 C8 126.1(2)
C12 N11 C15 107.2(2)
C8 N11 C15 126.7(2)
N13 C12 N11 111.1(2)
C12 N13 C14 105.1(2)
C15 C14 N13 111.6(2)
C30 N15 C26 112.7(2)
C14 C15 N11 105.0(2)
C17 N16 C20 106.7(2)
C17 N16 C31 127.2(2)
C20 N16 C31 126.1(2)
C18 C17 N16 105.5(2)
C17 C18 N19 111.5(2)
C20 N19 C18 104.8(2)
N19 C20 N16 111.5(2)
C22 N21 C25 105.2(2)
N21 C22 N23 111.4(2)
C22 N23 C26 125.5(2)
C22 N23 C24 107.0(2)
C26 N23 C24 127.4(2)
C25 C24 N23 105.0(2)
C24 C25 N21 111.3(2)
N27 C26 N15 127.4(2)
N27 C26 N23 116.9(2)
N15 C26 N23 115.8(2)
C26 N27 C28 112.3(2)
N27 C28 N29 127.6(2)
N27 C28 N31 115.9(2)
N29 C28 N31 116.5(2)
C30 N29 C28 112.4(2)
N29 C30 N15 127.5(2)
N29 C30 N36 117.2(2)
N15 C30 N36 115.2(2)
C32 N31 C35 106.9(2)
C32 N31 C28 126.7(2)
C35 N31 C28 126.5(2)
N10 C31 N9 127.7(2)
N10 C31 N16 116.3(2)
N9 C31 N16 116.0(2)
N33 C32 N31 111.6(2)
C32 N33 C34 105.0(2)
C35 C34 N33 111.4(2)
C34 C35 N31 105.1(2)
C37 N36 C40 106.9(2)
C37 N36 C30 125.5(2)
C40 N36 C30 127.5(2)
N38 C37 N36 111.1(2)
C37 N38 C39 105.6(2)
C40 C39 N38 110.9(2)
C39 C40 N36 105.5(2)

loop_
_geom_bond_atom_site_label_1
_geom_bond_atom_site_label_2
_geom_bond_distance
N1 C2 1.304(3)
N1 C5 1.388(4)
C2 N3 1.377(3)
N3 C4 1.390(3)
N3 C6 1.392(3)
C4 C5 1.350(4)
C6 N10 1.324(3)
C6 N7 1.329(3)
N7 C8 1.333(3)
C8 N9 1.327(3)
C8 N11 1.388(3)
N9 C31 1.333(3)
N10 C31 1.332(3)
N11 C12 1.373(3)
N11 C15 1.388(3)
C12 N13 1.309(3)
N13 C14 1.388(4)
C14 C15 1.339(4)
N15 C30 1.331(3)
N15 C26 1.333(3)
N16 C17 1.383(3)
N16 C20 1.384(3)
N16 C31 1.391(3)
C17 C18 1.343(4)
C18 N19 1.394(4)
N19 C20 1.305(3)
N21 C22 1.305(4)
N21 C25 1.393(3)
C22 N23 1.370(3)
N23 C26 1.390(3)
N23 C24 1.396(3)
C24 C25 1.341(4)
C26 N27 1.326(3)
N27 C28 1.333(3)
C28 N29 1.335(3)
C28 N31 1.393(3)
N29 C30 1.323(3)
C30 N36 1.391(3)
N31 C32 1.380(3)
N31 C35 1.390(4)
C32 N33 1.302(3)
N33 C34 1.396(4)
C34 C35 1.346(4)
N36 C37 1.375(3)
N36 C40 1.390(3)
C37 N38 1.308(3)
N38 C39 1.389(4)
C39 C40 1.347(4)
